data_7250962
loop_
_publ_author_name
'La Gorc\'e, Enzo'
'Theunissen, Tristan K.'
'Bourne, Susan A.'

_publ_section_title
;
 Non-covalent interactions in silver(i)-lutidine and
 silver(i)-halopyridine complexes: insights from crystallographic and
 computational studies
;
_journal_issue 45
_journal_name_full CrystEngComm
_journal_page_first 7333
_journal_page_last 7347
_journal_paper_doi 10.1039/D5CE00879D
_journal_volume 27
_journal_year 2025
_chemical_formula_moiety '0.2(C14 H18 Ag N2), 0.2(N O3), 0.2(H2 O)'
_chemical_formula_sum 'C2.8 H4 Ag0.2 N0.6 O0.8'
_chemical_formula_weight 80.44
_space_group_crystal_system monoclinic
_space_group_IT_number 7
_space_group_name_Hall 'P -2yc'
_space_group_name_H-M_alt 'P 1 c 1'
_atom_sites_solution_hydrogens mixed
_audit_creation_date 2024-11-02
_audit_creation_method
;
Olex2 1.5
(compiled 2024.01.12 svn.r2f8d729c for OlexSys, GUI svn.r6928)
;
_audit_update_record
;
2025-09-08 deposited with the CCDC.	2025-10-13 downloaded from the CCDC.
;
_cell_angle_alpha 90
_cell_angle_beta 102.481(15)
_cell_angle_gamma 90
_cell_formula_units_Z 10
_cell_length_a 7.286(4)
_cell_length_b 15.961(10)
_cell_length_c 6.859(4)
_cell_measurement_reflns_used 9711
_cell_measurement_temperature 293(2)
_cell_measurement_theta_max 28.235
_cell_measurement_theta_min 2.575
_cell_volume 778.8(8)
_computing_molecular_graphics 'Olex2 1.5 (Dolomanov et al., 2009)'
_computing_publication_material 'Olex2 1.5 (Dolomanov et al., 2009)'
_computing_structure_refinement 'SHELXL 2019/3 (Sheldrick, 2015)'
_diffrn_ambient_temperature 293(2)
_diffrn_measured_fraction_theta_full 0.997
_diffrn_measured_fraction_theta_max 0.985
_diffrn_measurement_device_type 'Bruker APEX II DUO'
_diffrn_measurement_method '\w scans'
_diffrn_radiation_type MoK\a
_diffrn_radiation_wavelength 0.71073
_diffrn_reflns_av_unetI/netI 0.0539
_diffrn_reflns_Laue_measured_fraction_full 0.997
_diffrn_reflns_Laue_measured_fraction_max 0.985
_diffrn_reflns_limit_h_max 9
_diffrn_reflns_limit_h_min 0
_diffrn_reflns_limit_k_max 0
_diffrn_reflns_limit_k_min -21
_diffrn_reflns_limit_l_max 9
_diffrn_reflns_limit_l_min -9
_diffrn_reflns_number 2071
_diffrn_reflns_point_group_measured_fraction_full 0.502
_diffrn_reflns_point_group_measured_fraction_max 0.495
_diffrn_reflns_theta_full 25.242
_diffrn_reflns_theta_max 28.663
_diffrn_reflns_theta_min 2.552
_exptl_absorpt_coefficient_mu 1.315
_exptl_absorpt_correction_type multi-scan
_exptl_absorpt_process_details
;
SADABS-2016/2 (Bruker,2016) was used for absorption correction.
wR2(int) was 0.0847 before and 0.0712 after correction.
The Ratio of minimum to maximum transmission is 0.9166.
The \l/2 correction factor is Not present.
;
_exptl_crystal_colour colourless
_exptl_crystal_density_diffrn 1.715
_exptl_crystal_description needles
_exptl_crystal_F_000 408
_exptl_crystal_recrystallization_method 'Re-crystallisation from solvent: acetonitrile'
_exptl_crystal_size_max 0.330
_exptl_crystal_size_mid 0.320
_exptl_crystal_size_min 0.190
_exptl_transmission_factor_max 0.779
_exptl_transmission_factor_min 0.654
_refine_diff_density_max 1.177
_refine_diff_density_min -1.196
_refine_diff_density_rms 0.160
_refine_ls_abs_structure_details
;
No quotients, so Flack parameter determined by classical intensity fit
;
_refine_ls_abs_structure_Flack 0.11(6)
_refine_ls_extinction_method none
_refine_ls_goodness_of_fit_ref 1.161
_refine_ls_hydrogen_treatment constr
_refine_ls_matrix_type full
_refine_ls_number_parameters 208
_refine_ls_number_reflns 2071
_refine_ls_number_restraints 2
_refine_ls_restrained_S_all 1.160
_refine_ls_R_factor_all 0.0649
_refine_ls_R_factor_gt 0.0426
_refine_ls_shift/su_max 0.000
_refine_ls_shift/su_mean 0.000
_refine_ls_structure_factor_coef Fsqd
_refine_ls_weighting_details 'w=1/[\s^2^(Fo^2^)+(0.0367P)^2^+0.9895P] where P=(Fo^2^+2Fc^2^)/3'
_refine_ls_weighting_scheme calc
_refine_ls_wR_factor_gt 0.0848
_refine_ls_wR_factor_ref 0.0948
_reflns_Friedel_coverage 0.000
_reflns_Friedel_fraction_full 0.000
_reflns_Friedel_fraction_max 0.000
_reflns_number_gt 1668
_reflns_number_total 2071
_reflns_threshold_expression 'I > 2\s(I)'
_cod_data_source_file d5ce00879d2.cif
_cod_data_source_block Ag-34Lut
_cod_depositor_comments 'Adding full bibliography for 7250962--7250968.cif.'
_cod_original_sg_symbol_H-M 'P c'
_cod_original_formula_sum 'C2.80 H4 Ag0.20 N0.60 O0.80'
_cod_database_code 7250962
_shelx_shelxl_version_number 2019/3
_shelx_space_group_comment
;
The symmetry employed for this shelxl refinement is uniquely defined
by the following loop, which should always be used as a source of
symmetry information in preference to the above space-group names.
They are only intended as comments.
;
_olex2_refinement_description
;
1. Twinned data refinement
 Scales: 0.57(5)
 0.43(4) 0.00(2)
2. Fixed Uiso
 At 1.2 times of:
  All C(H) groups
 At 1.5 times of:
  All C(H,H,H) groups, All O(H,H) groups
3.a Free rotating group:
 O009(H00Q,H00R)
3.b Aromatic/amide H refined with riding coordinates:
 C003(H003), C007(H007), C00C(H00C), C00G(H00H), C00H(H00I), C00L(H00M)
3.c Idealised Me refined as rotating group:
 C00D(H00A,H00B,H00D), C005(H00E,H00F,H00G), C00O(H00J,H00K,H00L), C00P(H00N,
 H00O,H00P)
;
_olex2_submission_special_instructions 'No special instructions were received'

loop_
_space_group_symop_operation_xyz
'x, y, z'
'x, -y, z+1/2'

loop_
_atom_site_label
_atom_site_type_symbol
_atom_site_fract_x
_atom_site_fract_y
_atom_site_fract_z
_atom_site_U_iso_or_equiv
_atom_site_adp_type
_atom_site_occupancy
_atom_site_site_symmetry_order
_atom_site_calc_flag
_atom_site_refinement_flags_posn
_atom_site_refinement_flags_adp
_atom_site_refinement_flags_occupancy
_atom_site_disorder_assembly
_atom_site_disorder_group
Ag01 Ag 0.3860(2) 0.24734(3) 0.3225(2) 0.01963(14) Uani 1 1 d . . . . .
N002 N 0.3337(8) 0.1159(4) 0.3190(11) 0.0177(17) Uani 1 1 d . . . . .
O004 O 0.8788(10) 0.7109(4) 0.4907(9) 0.0459(17) Uani 1 1 d . . . . .
O008 O 0.9256(8) 0.7266(3) 0.8092(10) 0.0303(14) Uani 1 1 d . . . . .
O009 O 0.7050(8) 0.2298(4) 0.5911(9) 0.0290(13) Uani 1 1 d G . . . .
H00Q H 0.813300 0.240963 0.570457 0.043 Uiso 1 1 d G U . . .
H00R H 0.717303 0.234873 0.716606 0.043 Uiso 1 1 d G U . . .
C003 C 0.4564(12) -0.0236(5) 0.3495(12) 0.0201(18) Uani 1 1 d . . . . .
H003 H 0.561053 -0.058492 0.375224 0.024 Uiso 1 1 calc R U . . .
N006 N 0.8355(9) 0.7456(3) 0.6373(10) 0.0214(13) Uani 1 1 d . . . . .
C007 C 0.2234(12) 0.4218(6) 0.2516(14) 0.018(2) Uani 1 1 d . . . . .
H007 H 0.113670 0.390533 0.214205 0.021 Uiso 1 1 calc R U . . .
N00B N 0.3888(14) 0.3809(3) 0.3054(17) 0.0178(14) Uani 1 1 d . . . . .
C00C C 0.5439(12) 0.5135(6) 0.3505(12) 0.019(2) Uani 1 1 d . . . . .
H00C H 0.656241 0.543124 0.382904 0.023 Uiso 1 1 calc R U . . .
O00A O 0.7084(8) 0.7979(4) 0.6175(9) 0.0368(14) Uani 1 1 d . . . . .
C00D C 0.3660(14) 0.6495(4) 0.3010(15) 0.0220(19) Uani 1 1 d . . . . .
H00A H 0.297742 0.668013 0.398086 0.033 Uiso 1 1 calc R U . . .
H00B H 0.303426 0.668609 0.170928 0.033 Uiso 1 1 calc R U . . .
H00D H 0.491210 0.671851 0.333415 0.033 Uiso 1 1 calc R U . . .
C005 C 0.2536(11) -0.1506(4) 0.3028(12) 0.0217(16) Uani 1 1 d . . . . .
H00E H 0.186117 -0.166944 0.172241 0.033 Uiso 1 1 calc R U . . .
H00F H 0.184225 -0.167434 0.400340 0.033 Uiso 1 1 calc R U . . .
H00G H 0.374689 -0.177224 0.331364 0.033 Uiso 1 1 calc R U . . .
C00K C 0.2785(12) -0.0574(5) 0.3098(11) 0.0175(16) Uani 1 1 d . . . . .
C00J C 0.3748(16) 0.5556(4) 0.3019(16) 0.0177(17) Uani 1 1 d . . . . .
C00G C 0.4797(11) 0.0629(5) 0.3511(11) 0.0183(15) Uani 1 1 d . . . . .
H00H H 0.600897 0.084746 0.375303 0.022 Uiso 1 1 calc R U . . .
C00H C 0.1618(11) 0.0824(5) 0.2818(12) 0.0202(17) Uani 1 1 d . . . . .
H00I H 0.059597 0.118708 0.260129 0.024 Uiso 1 1 calc R U . . .
C00I C 0.2102(12) 0.5088(6) 0.2498(12) 0.0157(18) Uani 1 1 d . . . . .
C00O C 0.0196(11) 0.5491(5) 0.1947(12) 0.0253(17) Uani 1 1 d . . . . .
H00J H -0.074629 0.506598 0.157424 0.038 Uiso 1 1 calc R U . . .
H00K H 0.015747 0.586594 0.084367 0.038 Uiso 1 1 calc R U . . .
H00L H -0.004034 0.579917 0.306917 0.038 Uiso 1 1 calc R U . . .
C00L C 0.5451(13) 0.4267(6) 0.3505(14) 0.018(2) Uani 1 1 d . . . . .
H00M H 0.660112 0.399117 0.383484 0.021 Uiso 1 1 calc R U . . .
C00E C 0.1252(10) -0.0031(5) 0.2732(11) 0.0178(15) Uani 1 1 d . . . . .
C00P C -0.0724(10) -0.0349(5) 0.2300(12) 0.0254(17) Uani 1 1 d . . . . .
H00N H -0.090933 -0.072298 0.117753 0.038 Uiso 1 1 calc R U . . .
H00O H -0.157920 0.011368 0.199870 0.038 Uiso 1 1 calc R U . . .
H00P H -0.095153 -0.064333 0.344534 0.038 Uiso 1 1 calc R U . . .

loop_
_atom_site_aniso_label
_atom_site_aniso_U_11
_atom_site_aniso_U_22
_atom_site_aniso_U_33
_atom_site_aniso_U_23
_atom_site_aniso_U_13
_atom_site_aniso_U_12
Ag01 0.0311(2) 0.00927(19) 0.0187(2) -0.0005(3) 0.00586(16) -0.0014(3)
N002 0.029(5) 0.010(3) 0.016(3) -0.001(3) 0.007(4) -0.003(2)
O004 0.057(4) 0.055(4) 0.027(3) 0.001(3) 0.013(3) 0.029(4)
O008 0.039(4) 0.029(2) 0.024(3) -0.002(3) 0.010(3) 0.009(2)
O009 0.024(3) 0.036(3) 0.028(3) 0.000(2) 0.006(2) -0.002(2)
C003 0.018(4) 0.023(4) 0.018(4) 0.001(3) 0.002(3) 0.005(3)
N006 0.019(3) 0.020(3) 0.024(3) 0.002(3) 0.002(3) -0.004(3)
C007 0.017(5) 0.021(4) 0.016(5) -0.002(3) 0.007(4) -0.002(3)
N00B 0.022(3) 0.010(2) 0.024(4) 0.001(3) 0.009(3) 0.006(4)
C00C 0.023(5) 0.019(4) 0.017(4) 0.001(3) 0.008(4) -0.008(4)
O00A 0.032(3) 0.037(3) 0.040(4) -0.001(3) 0.004(3) 0.020(3)
C00D 0.039(6) 0.007(2) 0.021(5) 0.003(3) 0.011(4) -0.001(3)
C005 0.028(4) 0.012(3) 0.024(4) 0.000(3) 0.003(3) 0.000(3)
C00K 0.021(4) 0.014(4) 0.019(4) 0.000(3) 0.008(3) 0.003(3)
C00J 0.021(4) 0.015(3) 0.021(5) -0.003(4) 0.011(3) 0.000(4)
C00G 0.015(4) 0.021(4) 0.020(4) -0.004(3) 0.004(3) -0.003(3)
C00H 0.018(4) 0.020(4) 0.023(4) -0.001(3) 0.005(3) 0.007(3)
C00I 0.020(4) 0.019(4) 0.009(4) -0.001(3) 0.004(3) -0.005(3)
C00O 0.028(4) 0.026(4) 0.021(4) -0.005(3) 0.002(3) 0.005(3)
C00L 0.021(5) 0.017(4) 0.014(4) 0.002(3) 0.001(3) 0.003(3)
C00E 0.016(4) 0.020(3) 0.018(4) -0.003(3) 0.005(3) -0.003(3)
C00P 0.013(4) 0.022(4) 0.039(5) -0.002(3) 0.000(3) -0.009(3)

loop_
_atom_type_symbol
_atom_type_description
_atom_type_scat_dispersion_real
_atom_type_scat_dispersion_imag
_atom_type_scat_source
C C 0.0033 0.0016 'International Tables Vol C Tables 4.2.6.8 and 6.1.1.4'
H H 0.0000 0.0000 'International Tables Vol C Tables 4.2.6.8 and 6.1.1.4'
Ag Ag -0.8971 1.1015 'International Tables Vol C Tables 4.2.6.8 and 6.1.1.4'
N N 0.0061 0.0033 'International Tables Vol C Tables 4.2.6.8 and 6.1.1.4'
O O 0.0106 0.0060 'International Tables Vol C Tables 4.2.6.8 and 6.1.1.4'

loop_
_geom_angle_atom_site_label_1
_geom_angle_atom_site_label_2
_geom_angle_atom_site_label_3
_geom_angle
_geom_angle_site_symmetry_1
_geom_angle_site_symmetry_3
_geom_angle_publ_flag
N002 Ag01 N00B 170.4(4) . . ?
C00G N002 Ag01 119.1(5) . . ?
C00H N002 Ag01 123.7(5) . . ?
C00H N002 C00G 117.2(6) . . ?
H00Q O009 H00R 104.5 . . ?
C00K C003 H003 120.0 . . ?
C00K C003 C00G 120.0(7) . . ?
C00G C003 H003 120.0 . . ?
O004 N006 O008 118.5(6) . . ?
O00A N006 O004 121.8(7) . . ?
O00A N006 O008 119.7(7) . . ?
N00B C007 H007 118.6 . . ?
N00B C007 C00I 122.7(8) . . ?
C00I C007 H007 118.6 . . ?
C007 N00B Ag01 118.6(7) . . ?
C00L N00B Ag01 123.6(7) . . ?
C00L N00B C007 117.8(5) . . ?
C00J C00C H00C 120.2 . . ?
C00J C00C C00L 119.5(8) . . ?
C00L C00C H00C 120.2 . . ?
H00A C00D H00B 109.5 . . ?
H00A C00D H00D 109.5 . . ?
H00B C00D H00D 109.5 . . ?
C00J C00D H00A 109.5 . . ?
C00J C00D H00B 109.5 . . ?
C00J C00D H00D 109.5 . . ?
H00E C005 H00F 109.5 . . ?
H00E C005 H00G 109.5 . . ?
H00F C005 H00G 109.5 . . ?
C00K C005 H00E 109.5 . . ?
C00K C005 H00F 109.5 . . ?
C00K C005 H00G 109.5 . . ?
C003 C00K C005 119.9(7) . . ?
C003 C00K C00E 118.4(6) . . ?
C00E C00K C005 121.7(7) . . ?
C00C C00J C00D 121.5(9) . . ?
C00C C00J C00I 118.4(6) . . ?
C00I C00J C00D 120.1(9) . . ?
N002 C00G C003 122.3(7) . . ?
N002 C00G H00H 118.9 . . ?
C003 C00G H00H 118.9 . . ?
N002 C00H H00I 117.8 . . ?
N002 C00H C00E 124.4(7) . . ?
C00E C00H H00I 117.8 . . ?
C007 C00I C00O 119.2(8) . . ?
C00J C00I C007 118.6(8) . . ?
C00J C00I C00O 122.2(8) . . ?
C00I C00O H00J 109.5 . . ?
C00I C00O H00K 109.5 . . ?
C00I C00O H00L 109.5 . . ?
H00J C00O H00K 109.5 . . ?
H00J C00O H00L 109.5 . . ?
H00K C00O H00L 109.5 . . ?
N00B C00L C00C 122.9(8) . . ?
N00B C00L H00M 118.5 . . ?
C00C C00L H00M 118.5 . . ?
C00K C00E C00P 121.6(7) . . ?
C00H C00E C00K 117.7(7) . . ?
C00H C00E C00P 120.7(7) . . ?
C00E C00P H00N 109.5 . . ?
C00E C00P H00O 109.5 . . ?
C00E C00P H00P 109.5 . . ?
H00N C00P H00O 109.5 . . ?
H00N C00P H00P 109.5 . . ?
H00O C00P H00P 109.5 . . ?

loop_
_geom_bond_atom_site_label_1
_geom_bond_atom_site_label_2
_geom_bond_distance
_geom_bond_site_symmetry_2
_geom_bond_publ_flag
Ag01 N002 2.131(6) . ?
Ag01 N00B 2.136(5) . ?
N002 C00G 1.339(9) . ?
N002 C00H 1.335(10) . ?
O004 N006 1.247(9) . ?
O008 N006 1.256(10) . ?
O009 H00Q 0.8500 . ?
O009 H00R 0.8499 . ?
C003 H003 0.9300 . ?
C003 C00K 1.377(11) . ?
C003 C00G 1.390(11) . ?
N006 O00A 1.232(8) . ?
C007 H007 0.9300 . ?
C007 N00B 1.350(13) . ?
C007 C00I 1.392(13) . ?
N00B C00L 1.331(13) . ?
C00C H00C 0.9300 . ?
C00C C00J 1.380(13) . ?
C00C C00L 1.386(13) . ?
C00D H00A 0.9600 . ?
C00D H00B 0.9600 . ?
C00D H00D 0.9600 . ?
C00D C00J 1.499(8) . ?
C005 H00E 0.9600 . ?
C005 H00F 0.9600 . ?
C005 H00G 0.9600 . ?
C005 C00K 1.498(10) . ?
C00K C00E 1.394(11) . ?
C00J C00I 1.392(12) . ?
C00G H00H 0.9300 . ?
C00H H00I 0.9300 . ?
C00H C00E 1.388(10) . ?
C00I C00O 1.502(11) . ?
C00O H00J 0.9600 . ?
C00O H00K 0.9600 . ?
C00O H00L 0.9600 . ?
C00L H00M 0.9300 . ?
C00E C00P 1.495(9) . ?
C00P H00N 0.9600 . ?
C00P H00O 0.9600 . ?
C00P H00P 0.9600 . ?

loop_
_geom_torsion_atom_site_label_1
_geom_torsion_atom_site_label_2
_geom_torsion_atom_site_label_3
_geom_torsion_atom_site_label_4
_geom_torsion
_geom_torsion_site_symmetry_1
_geom_torsion_site_symmetry_2
_geom_torsion_site_symmetry_3
_geom_torsion_site_symmetry_4
_geom_torsion_publ_flag
Ag01 N002 C00G C003 -179.5(6) . . . . ?
Ag01 N002 C00H C00E 178.0(6) . . . . ?
Ag01 N00B C00L C00C -175.9(7) . . . . ?
N002 C00H C00E C00K 1.3(12) . . . . ?
N002 C00H C00E C00P -179.8(8) . . . . ?
C003 C00K C00E C00H -0.8(11) . . . . ?
C003 C00K C00E C00P -179.7(7) . . . . ?
C007 N00B C00L C00C 2.1(18) . . . . ?
N00B C007 C00I C00J 1.3(15) . . . . ?
N00B C007 C00I C00O -177.9(9) . . . . ?
C00C C00J C00I C007 0.8(15) . . . . ?
C00C C00J C00I C00O -180.0(8) . . . . ?
C00D C00J C00I C007 179.8(9) . . . . ?
C00D C00J C00I C00O -1.0(14) . . . . ?
C005 C00K C00E C00H -179.6(7) . . . . ?
C005 C00K C00E C00P 1.5(11) . . . . ?
C00K C003 C00G N002 1.4(12) . . . . ?
C00J C00C C00L N00B 0.0(15) . . . . ?
C00G N002 C00H C00E -0.4(13) . . . . ?
C00G C003 C00K C005 178.4(7) . . . . ?
C00G C003 C00K C00E -0.4(11) . . . . ?
C00H N002 C00G C003 -1.0(12) . . . . ?
C00I C007 N00B Ag01 175.4(7) . . . . ?
C00I C007 N00B C00L -2.7(18) . . . . ?
C00L C00C C00J C00D 179.6(9) . . . . ?
C00L C00C C00J C00I -1.5(15) . . . . ?

loop_
_twin_individual_id
_twin_individual_mass_fraction_refined
1 0.57(5)
2 0.43(4)
3 0.00(2)
